data_4002430
loop_
_publ_author_name
'Vaughan, D.E.W.'
'Yennawar, H.P.'
'Perrotta, J.'

_publ_section_title
;
 Synthesis and structure of an aluminophosphate built from 3-rings
;
_journal_name_full 'Chemistry of Materials (1,1989-)'
_journal_page_first 3611
_journal_page_last 3615
_journal_volume 18
_journal_year 2007
_chemical_formula_sum 'Al H K O5 P'
_chemical_name_systematic 'K Al P O4 (O H)'
_space_group_IT_number 52
_symmetry_space_group_name_Hall '-P 2a 2bc'
_symmetry_space_group_name_H-M 'P n n a'
_cell_angle_alpha 90
_cell_angle_beta 90
_cell_angle_gamma 90
_cell_formula_units_Z 8
_cell_length_a 12.741
_cell_length_b 10.2211
_cell_length_c 6.2239
_cell_volume 810.520
_citation_journal_id_ASTM CMATEX
_cod_data_source_file Vaughan_CMATEX_2007_1299.cif
_cod_data_source_block H1Al1K1O5P1
_cod_original_cell_volume 810.52
_cod_original_formula_sum 'H1 Al1 K1 O5 P1'
_cod_database_code 4002430

loop_
_symmetry_equiv_pos_as_xyz
x,y,z
-x+1/2,-y,z
x,-y+1/2,-z+1/2
-x+1/2,y+1/2,-z+1/2
-x,-y,-z
x-1/2,y,-z
-x,y-1/2,z-1/2
x-1/2,-y-1/2,z-1/2

loop_
_atom_site_label
_atom_site_type_symbol
_atom_site_fract_x
_atom_site_fract_y
_atom_site_fract_z
_atom_site_occupancy
_atom_site_U_iso_or_equiv
O1 O-2 0.65148 0.52216 0.0676 1 0.0
Al2 Al+3 0.5 0.5 0 1 0.0
Al1 Al+3 0.86744 0.75 -0.25 1 0.0
P1 P+5 0.43341 0.75 -0.25 1 0.0
K1 K+1 0.65176 0.82247 0.03795 1 0.0
O3 O-2 0.86541 0.78133 0.0543 1 0.0
O2 O-2 0.50791 0.6347 -0.2005 1 0.0
O4 O-2 0.76472 0.62089 -0.216 1 0.0
O5 O-2 0.47281 0.61886 0.2257 1 0.0
P2 P+5 0.75 0.5 -0.0706 1 0.0
